data_7045803
loop_
_publ_author_name
'Shang, Rong'
'Saito, Souta'
'Jimenez-Halla, J Oscar C'
'Yamamoto, Yohsuke'

_publ_section_title
;
 Facile reactions of gold(i) complexes with
 tri(tert-butyl)azadiboriridine.
;
_journal_issue 15
_journal_name_full 'Dalton transactions (Cambridge, England : 2003)'
_journal_page_first 5181
_journal_page_last 5188
_journal_paper_doi 10.1039/c8dt00697k
_journal_volume 47
_journal_year 2018
_chemical_formula_moiety 'C30 H42 Au B2 Cl N P'
_chemical_formula_sum 'C30 H42 Au B2 Cl N P'
_chemical_formula_weight 701.65
_chemical_properties_physical Air-sensitive,Moisture-sensitive
_space_group_crystal_system triclinic
_space_group_IT_number 2
_space_group_name_Hall '-P 1'
_space_group_name_H-M_alt 'P -1'
_symmetry_space_group_name_Hall '-P 1'
_symmetry_space_group_name_H-M 'P -1'
_atom_sites_solution_hydrogens geom
_audit_creation_method SHELXL-2014/5
_audit_update_record
;
2017-10-04 deposited with the CCDC.
2018-03-06 downloaded from the CCDC.
;
_cell_angle_alpha 82.5180(10)
_cell_angle_beta 85.7800(10)
_cell_angle_gamma 62.0710(10)
_cell_formula_units_Z 2
_cell_length_a 8.9905(8)
_cell_length_b 9.4769(8)
_cell_length_c 20.3831(17)
_cell_measurement_reflns_used 3936
_cell_measurement_temperature 173(2)
_cell_measurement_theta_max 27.58
_cell_measurement_theta_min 2.45
_cell_volume 1521.2(2)
_computing_cell_refinement 'Bruker SAINT'
_computing_data_collection 'Bruker APEX2'
_computing_data_reduction 'Bruker SAINT'
_computing_structure_refinement 'SHELXL-2014/5 (Sheldrick, 2014)'
_diffrn_ambient_temperature 173(2)
_diffrn_measured_fraction_theta_full 0.973
_diffrn_measured_fraction_theta_max 0.954
_diffrn_measurement_device_type 'Bruker APEX-II CCD'
_diffrn_measurement_method '\f and \w scans'
_diffrn_radiation_monochromator 'Bruker Helios multilayered confocal mirror'
_diffrn_radiation_source 'Bruker TXS fine-focus rotating anode'
_diffrn_radiation_type MoK\a
_diffrn_radiation_wavelength 0.71073
_diffrn_reflns_av_R_equivalents 0.0159
_diffrn_reflns_av_unetI/netI 0.0443
_diffrn_reflns_Laue_measured_fraction_full 0.973
_diffrn_reflns_Laue_measured_fraction_max 0.954
_diffrn_reflns_limit_h_max 11
_diffrn_reflns_limit_h_min -11
_diffrn_reflns_limit_k_max 12
_diffrn_reflns_limit_k_min -12
_diffrn_reflns_limit_l_max 17
_diffrn_reflns_limit_l_min -26
_diffrn_reflns_number 8956
_diffrn_reflns_point_group_measured_fraction_full 0.973
_diffrn_reflns_point_group_measured_fraction_max 0.954
_diffrn_reflns_theta_full 26.000
_diffrn_reflns_theta_max 27.789
_diffrn_reflns_theta_min 2.447
_exptl_absorpt_coefficient_mu 4.995
_exptl_absorpt_correction_T_max 0.857
_exptl_absorpt_correction_T_min 0.753
_exptl_absorpt_correction_type multi-scan
_exptl_absorpt_process_details
;
 SADABS (Sheldrick, 2014)
;
_exptl_crystal_colour pink
_exptl_crystal_density_diffrn 1.532
_exptl_crystal_description block
_exptl_crystal_F_000 700
_exptl_crystal_size_max 0.083
_exptl_crystal_size_mid 0.068
_exptl_crystal_size_min 0.032
_refine_diff_density_max 1.180
_refine_diff_density_min -0.561
_refine_diff_density_rms 0.118
_refine_ls_extinction_method none
_refine_ls_goodness_of_fit_ref 1.010
_refine_ls_hydrogen_treatment constr
_refine_ls_matrix_type full
_refine_ls_number_parameters 334
_refine_ls_number_reflns 6868
_refine_ls_number_restraints 0
_refine_ls_restrained_S_all 1.010
_refine_ls_R_factor_all 0.0366
_refine_ls_R_factor_gt 0.0285
_refine_ls_shift/su_max 0.003
_refine_ls_shift/su_mean 0.000
_refine_ls_structure_factor_coef Fsqd
_refine_ls_weighting_details 'w=1/[\s^2^(Fo^2^)+(0.0281P)^2^] where P=(Fo^2^+2Fc^2^)/3'
_refine_ls_weighting_scheme calc
_refine_ls_wR_factor_gt 0.0568
_refine_ls_wR_factor_ref 0.0591
_reflns_Friedel_coverage 0.000
_reflns_number_gt 6032
_reflns_number_total 6868
_reflns_threshold_expression 'I > 2\s(I)'
_cod_data_source_file c8dt00697k2.cif
_cod_data_source_block 3
_cod_depositor_comments 'Adding full bibliography for 7045799--7045803.cif.'
_cod_database_code 7045803
_shelx_space_group_comment
;
The symmetry employed for this shelxl refinement is uniquely defined
by the following loop, which should always be used as a source of
symmetry information in preference to the above space-group names.
They are only intended as comments.
;
_shelx_estimated_absorpt_t_min 0.682
_shelx_estimated_absorpt_t_max 0.857
_shelxl_version_number 2014/5

loop_
_space_group_symop_operation_xyz
'x, y, z'
'-x, -y, -z'

loop_
_atom_site_label
_atom_site_type_symbol
_atom_site_fract_x
_atom_site_fract_y
_atom_site_fract_z
_atom_site_U_iso_or_equiv
_atom_site_adp_type
_atom_site_occupancy
_atom_site_site_symmetry_order
_atom_site_calc_flag
_atom_site_refinement_flags_posn
_atom_site_refinement_flags_adp
Au1 Au 0.66512(2) 0.31536(2) 0.75465(2) 0.01954(5) Uani 1 1 d . .
P1 P 0.83683(11) 0.22946(11) 0.65969(5) 0.01894(19) Uani 1 1 d . .
N1 N 0.3809(3) 0.4104(3) 0.85297(14) 0.0203(6) Uani 1 1 d . .
B1 B 0.5435(5) 0.2896(5) 0.8489(2) 0.0198(8) Uani 1 1 d . .
Cl02 Cl 0.30103(11) 0.57516(12) 0.72118(5) 0.0291(2) Uani 1 1 d . .
B2 B 0.4284(5) 0.5094(5) 0.8010(2) 0.0215(8) Uani 1 1 d . .
C11 C 0.8353(4) 0.0524(4) 0.63514(17) 0.0185(7) Uani 1 1 d . .
C12 C 0.8893(4) -0.0838(4) 0.68038(19) 0.0253(8) Uani 1 1 d . .
H12 H 0.9316 -0.0848 0.7208 0.030 Uiso 1 1 calc R U
C13 C 0.8808(5) -0.2180(5) 0.6657(2) 0.0312(9) Uani 1 1 d . .
H13 H 0.9185 -0.3093 0.6962 0.037 Uiso 1 1 calc R U
C14 C 0.8165(5) -0.2175(5) 0.6061(2) 0.0339(10) Uani 1 1 d . .
H14 H 0.8098 -0.3077 0.5966 0.041 Uiso 1 1 calc R U
C15 C 0.7625(5) -0.0828(5) 0.5607(2) 0.0319(9) Uani 1 1 d . .
H15 H 0.7195 -0.0820 0.5205 0.038 Uiso 1 1 calc R U
C16 C 0.7723(4) 0.0515(5) 0.57507(18) 0.0270(8) Uani 1 1 d . .
H16 H 0.7364 0.1419 0.5442 0.032 Uiso 1 1 calc R U
C21 C 1.0585(4) 0.1714(4) 0.66787(17) 0.0209(7) Uani 1 1 d . .
C22 C 1.1835(4) 0.0512(5) 0.63361(18) 0.0253(8) Uani 1 1 d . .
H22 H 1.1554 -0.0051 0.6070 0.030 Uiso 1 1 calc R U
C23 C 1.3496(5) 0.0163(5) 0.6395(2) 0.0315(9) Uani 1 1 d . .
H23 H 1.4331 -0.0633 0.6163 0.038 Uiso 1 1 calc R U
C24 C 1.3929(5) 0.0974(5) 0.6788(2) 0.0333(10) Uani 1 1 d . .
H24 H 1.5053 0.0730 0.6823 0.040 Uiso 1 1 calc R U
C25 C 1.2702(5) 0.2153(5) 0.7134(2) 0.0371(10) Uani 1 1 d . .
H25 H 1.2995 0.2707 0.7401 0.044 Uiso 1 1 calc R U
C26 C 1.1023(5) 0.2512(5) 0.7085(2) 0.0315(9) Uani 1 1 d . .
H26 H 1.0196 0.3291 0.7326 0.038 Uiso 1 1 calc R U
C31 C 0.7671(4) 0.3804(4) 0.58850(18) 0.0218(8) Uani 1 1 d . .
C32 C 0.8655(5) 0.3712(5) 0.5319(2) 0.0415(11) Uani 1 1 d . .
H32 H 0.9730 0.2854 0.5294 0.050 Uiso 1 1 calc R U
C33 C 0.8037(5) 0.4894(6) 0.4792(2) 0.0455(12) Uani 1 1 d . .
H33 H 0.8691 0.4805 0.4409 0.055 Uiso 1 1 calc R U
C34 C 0.6480(5) 0.6194(5) 0.4823(2) 0.0345(10) Uani 1 1 d . .
H34 H 0.6087 0.6993 0.4469 0.041 Uiso 1 1 calc R U
C35 C 0.5507(5) 0.6303(5) 0.5385(2) 0.0313(9) Uani 1 1 d . .
H35 H 0.4446 0.7181 0.5409 0.038 Uiso 1 1 calc R U
C36 C 0.6084(4) 0.5125(4) 0.59134(18) 0.0235(8) Uani 1 1 d . .
H36 H 0.5411 0.5214 0.6290 0.028 Uiso 1 1 calc R U
C1_1 C 0.6657(5) 0.1268(4) 0.89387(19) 0.0264(8) Uani 1 1 d . .
C2_1 C 0.6313(6) 0.1409(5) 0.9685(2) 0.0413(11) Uani 1 1 d . .
H2A_1 H 0.6398 0.2322 0.9795 0.062 Uiso 1 1 calc R U
H2B_1 H 0.7125 0.0452 0.9931 0.062 Uiso 1 1 calc R U
H2C_1 H 0.5201 0.1539 0.9793 0.062 Uiso 1 1 calc R U
C3_1 C 0.6440(6) -0.0143(5) 0.8752(2) 0.0467(12) Uani 1 1 d . .
H3A_1 H 0.6666 -0.0233 0.8288 0.070 Uiso 1 1 calc R U
H3B_1 H 0.5307 0.0040 0.8852 0.070 Uiso 1 1 calc R U
H3C_1 H 0.7212 -0.1120 0.9000 0.070 Uiso 1 1 calc R U
C4_1 C 0.8513(5) 0.0866(5) 0.8826(2) 0.0419(11) Uani 1 1 d . .
H4A_1 H 0.8828 0.0665 0.8374 0.063 Uiso 1 1 calc R U
H4B_1 H 0.9203 -0.0072 0.9114 0.063 Uiso 1 1 calc R U
H4C_1 H 0.8671 0.1755 0.8918 0.063 Uiso 1 1 calc R U
C1_2 C 0.2253(4) 0.4444(5) 0.8937(2) 0.0280(9) Uani 1 1 d . .
C2_2 C 0.0719(5) 0.5695(6) 0.8539(2) 0.0407(11) Uani 1 1 d . .
H2A_2 H 0.0825 0.6660 0.8424 0.061 Uiso 1 1 calc R U
H2B_2 H -0.0286 0.5931 0.8801 0.061 Uiso 1 1 calc R U
H2C_2 H 0.0657 0.5278 0.8143 0.061 Uiso 1 1 calc R U
C3_2 C 0.2291(5) 0.5085(6) 0.9580(2) 0.0399(11) Uani 1 1 d . .
H3A_2 H 0.2336 0.6083 0.9481 0.060 Uiso 1 1 calc R U
H3B_2 H 0.3266 0.4320 0.9826 0.060 Uiso 1 1 calc R U
H3C_2 H 0.1294 0.5256 0.9837 0.060 Uiso 1 1 calc R U
C4_2 C 0.2066(5) 0.2916(5) 0.9076(2) 0.0412(11) Uani 1 1 d . .
H4A_2 H 0.2117 0.2495 0.8667 0.062 Uiso 1 1 calc R U
H4B_2 H 0.1002 0.3156 0.9293 0.062 Uiso 1 1 calc R U
H4C_2 H 0.2960 0.2134 0.9357 0.062 Uiso 1 1 calc R U
C1_3 C 0.4728(4) 0.6481(4) 0.81705(18) 0.0244(8) Uani 1 1 d . .
C2_3 C 0.5798(5) 0.6844(5) 0.7618(2) 0.0338(9) Uani 1 1 d . .
H2A_3 H 0.5214 0.7155 0.7207 0.051 Uiso 1 1 calc R U
H2B_3 H 0.6857 0.5902 0.7580 0.051 Uiso 1 1 calc R U
H2C_3 H 0.5991 0.7703 0.7724 0.051 Uiso 1 1 calc R U
C3_3 C 0.3119(5) 0.8078(5) 0.8258(2) 0.0375(10) Uani 1 1 d . .
H3A_3 H 0.2475 0.8440 0.7860 0.056 Uiso 1 1 calc R U
H3B_3 H 0.3429 0.8875 0.8348 0.056 Uiso 1 1 calc R U
H3C_3 H 0.2455 0.7911 0.8621 0.056 Uiso 1 1 calc R U
C4_3 C 0.5751(5) 0.5939(5) 0.8809(2) 0.0324(9) Uani 1 1 d . .
H4A_3 H 0.6792 0.4991 0.8751 0.049 Uiso 1 1 calc R U
H4B_3 H 0.5117 0.5709 0.9168 0.049 Uiso 1 1 calc R U
H4C_3 H 0.5983 0.6780 0.8908 0.049 Uiso 1 1 calc R U

loop_
_atom_site_aniso_label
_atom_site_aniso_U_11
_atom_site_aniso_U_22
_atom_site_aniso_U_33
_atom_site_aniso_U_23
_atom_site_aniso_U_13
_atom_site_aniso_U_12
Au1 0.01706(7) 0.01883(7) 0.02123(8) -0.00325(5) 0.00350(5) -0.00735(5)
P1 0.0159(4) 0.0192(5) 0.0192(5) -0.0008(4) 0.0023(3) -0.0066(4)
N1 0.0178(15) 0.0216(16) 0.0220(16) -0.0040(12) 0.0044(12) -0.0098(13)
B1 0.025(2) 0.019(2) 0.018(2) -0.0056(16) 0.0058(16) -0.0132(17)
Cl02 0.0218(4) 0.0323(5) 0.0270(5) 0.0002(4) -0.0034(4) -0.0079(4)
B2 0.0172(19) 0.018(2) 0.024(2) -0.0013(16) -0.0019(16) -0.0038(16)
C11 0.0126(16) 0.0203(18) 0.0215(19) -0.0034(14) 0.0022(13) -0.0068(14)
C12 0.0248(19) 0.026(2) 0.028(2) 0.0001(16) -0.0059(16) -0.0139(16)
C13 0.026(2) 0.026(2) 0.042(2) 0.0018(18) -0.0035(17) -0.0123(17)
C14 0.025(2) 0.036(2) 0.049(3) -0.018(2) 0.0063(19) -0.0190(19)
C15 0.029(2) 0.043(3) 0.029(2) -0.0112(19) -0.0025(17) -0.0182(19)
C16 0.0235(19) 0.034(2) 0.022(2) -0.0039(16) 0.0015(15) -0.0121(17)
C21 0.0212(18) 0.0234(19) 0.0184(18) 0.0018(14) 0.0019(14) -0.0119(15)
C22 0.0214(19) 0.027(2) 0.026(2) -0.0050(16) 0.0046(15) -0.0098(16)
C23 0.0201(19) 0.036(2) 0.034(2) -0.0014(18) 0.0042(16) -0.0109(17)
C24 0.023(2) 0.040(2) 0.041(2) 0.0076(19) -0.0028(17) -0.0199(19)
C25 0.038(2) 0.039(2) 0.046(3) -0.003(2) -0.008(2) -0.027(2)
C26 0.028(2) 0.030(2) 0.041(2) -0.0137(18) 0.0013(18) -0.0164(18)
C31 0.0223(18) 0.0200(18) 0.0234(19) -0.0016(15) 0.0018(15) -0.0106(15)
C32 0.025(2) 0.043(3) 0.038(3) 0.013(2) 0.0069(18) -0.0056(19)
C33 0.037(2) 0.053(3) 0.035(3) 0.015(2) 0.008(2) -0.018(2)
C34 0.039(2) 0.033(2) 0.033(2) 0.0132(18) -0.0118(19) -0.020(2)
C35 0.031(2) 0.021(2) 0.033(2) 0.0013(17) -0.0095(18) -0.0055(17)
C36 0.0220(18) 0.0249(19) 0.023(2) -0.0044(15) 0.0010(15) -0.0097(16)
C1_1 0.030(2) 0.0206(19) 0.024(2) -0.0009(15) 0.0017(16) -0.0094(16)
C2_1 0.044(3) 0.038(3) 0.030(2) 0.0048(19) 0.002(2) -0.012(2)
C3_1 0.058(3) 0.021(2) 0.059(3) -0.005(2) 0.002(2) -0.017(2)
C4_1 0.027(2) 0.037(3) 0.045(3) 0.012(2) -0.0021(19) -0.0055(19)
C1_2 0.0197(18) 0.029(2) 0.035(2) -0.0090(17) 0.0101(16) -0.0119(16)
C2_2 0.019(2) 0.049(3) 0.049(3) -0.008(2) 0.0097(19) -0.0117(19)
C3_2 0.038(2) 0.052(3) 0.033(2) -0.015(2) 0.0188(19) -0.024(2)
C4_2 0.032(2) 0.045(3) 0.053(3) -0.008(2) 0.017(2) -0.024(2)
C1_3 0.0257(19) 0.0211(19) 0.024(2) -0.0044(15) 0.0042(15) -0.0089(16)
C2_3 0.040(2) 0.025(2) 0.040(3) -0.0039(18) 0.0083(19) -0.0205(19)
C3_3 0.035(2) 0.022(2) 0.050(3) -0.0067(19) 0.007(2) -0.0090(18)
C4_3 0.041(2) 0.030(2) 0.034(2) -0.0052(18) -0.0030(19) -0.0229(19)

loop_
_atom_type_symbol
_atom_type_description
_atom_type_scat_dispersion_real
_atom_type_scat_dispersion_imag
_atom_type_scat_source
C C 0.0033 0.0016 'International Tables Vol C Tables 4.2.6.8 and 6.1.1.4'
H H 0.0000 0.0000 'International Tables Vol C Tables 4.2.6.8 and 6.1.1.4'
B B 0.0013 0.0007 'International Tables Vol C Tables 4.2.6.8 and 6.1.1.4'
N N 0.0061 0.0033 'International Tables Vol C Tables 4.2.6.8 and 6.1.1.4'
P P 0.1023 0.0942 'International Tables Vol C Tables 4.2.6.8 and 6.1.1.4'
Cl Cl 0.1484 0.1585 'International Tables Vol C Tables 4.2.6.8 and 6.1.1.4'
Au Au -2.0133 8.8022 'International Tables Vol C Tables 4.2.6.8 and 6.1.1.4'

loop_
_geom_angle_atom_site_label_1
_geom_angle_atom_site_label_2
_geom_angle_atom_site_label_3
_geom_angle
B1 Au1 B2 52.64(15)
B1 Au1 P1 156.63(11)
B2 Au1 P1 148.23(11)
C31 P1 C21 105.23(16)
C31 P1 C11 106.42(16)
C21 P1 C11 104.45(16)
C31 P1 Au1 112.86(12)
C21 P1 Au1 116.27(12)
C11 P1 Au1 110.80(11)
B1 N1 C1_2 138.7(3)
B1 N1 B2 87.7(3)
C1_2 N1 B2 133.4(3)
N1 B1 C1_1 136.8(3)
N1 B1 B2 48.6(2)
C1_1 B1 B2 166.3(3)
N1 B1 Au1 112.1(3)
C1_1 B1 Au1 111.0(2)
B2 B1 Au1 66.72(17)
N1 B2 C1_3 123.5(3)
N1 B2 Cl02 114.6(3)
C1_3 B2 Cl02 110.5(3)
N1 B2 B1 43.68(19)
C1_3 B2 B1 120.3(3)
Cl02 B2 B1 127.7(2)
N1 B2 Au1 101.6(2)
C1_3 B2 Au1 107.6(2)
Cl02 B2 Au1 93.89(17)
B1 B2 Au1 60.64(15)
C12 C11 C16 118.9(3)
C12 C11 P1 118.1(3)
C16 C11 P1 122.9(3)
C13 C12 C11 120.4(4)
C13 C12 H12 119.8
C11 C12 H12 119.8
C12 C13 C14 120.4(4)
C12 C13 H13 119.8
C14 C13 H13 119.8
C15 C14 C13 119.7(4)
C15 C14 H14 120.1
C13 C14 H14 120.1
C14 C15 C16 120.0(4)
C14 C15 H15 120.0
C16 C15 H15 120.0
C15 C16 C11 120.6(4)
C15 C16 H16 119.7
C11 C16 H16 119.7
C26 C21 C22 119.7(3)
C26 C21 P1 118.5(3)
C22 C21 P1 121.8(3)
C23 C22 C21 119.5(4)
C23 C22 H22 120.3
C21 C22 H22 120.3
C24 C23 C22 120.9(4)
C24 C23 H23 119.6
C22 C23 H23 119.6
C23 C24 C25 120.0(4)
C23 C24 H24 120.0
C25 C24 H24 120.0
C24 C25 C26 119.9(4)
C24 C25 H25 120.0
C26 C25 H25 120.0
C21 C26 C25 120.0(4)
C21 C26 H26 120.0
C25 C26 H26 120.0
C32 C31 C36 118.6(3)
C32 C31 P1 123.0(3)
C36 C31 P1 118.4(3)
C33 C32 C31 120.0(4)
C33 C32 H32 120.0
C31 C32 H32 120.0
C34 C33 C32 121.2(4)
C34 C33 H33 119.4
C32 C33 H33 119.4
C33 C34 C35 119.1(4)
C33 C34 H34 120.4
C35 C34 H34 120.4
C34 C35 C36 120.8(4)
C34 C35 H35 119.6
C36 C35 H35 119.6
C35 C36 C31 120.3(4)
C35 C36 H36 119.9
C31 C36 H36 119.9
C4_1 C1_1 C3_1 107.9(3)
C4_1 C1_1 C2_1 105.9(3)
C3_1 C1_1 C2_1 109.7(3)
C4_1 C1_1 B1 111.3(3)
C3_1 C1_1 B1 109.4(3)
C2_1 C1_1 B1 112.5(3)
C1_1 C2_1 H2A_1 109.5
C1_1 C2_1 H2B_1 109.5
H2A_1 C2_1 H2B_1 109.5
C1_1 C2_1 H2C_1 109.5
H2A_1 C2_1 H2C_1 109.5
H2B_1 C2_1 H2C_1 109.5
C1_1 C3_1 H3A_1 109.5
C1_1 C3_1 H3B_1 109.5
H3A_1 C3_1 H3B_1 109.5
C1_1 C3_1 H3C_1 109.5
H3A_1 C3_1 H3C_1 109.5
H3B_1 C3_1 H3C_1 109.5
C1_1 C4_1 H4A_1 109.5
C1_1 C4_1 H4B_1 109.5
H4A_1 C4_1 H4B_1 109.5
C1_1 C4_1 H4C_1 109.5
H4A_1 C4_1 H4C_1 109.5
H4B_1 C4_1 H4C_1 109.5
N1 C1_2 C3_2 111.5(3)
N1 C1_2 C4_2 109.1(3)
C3_2 C1_2 C4_2 110.8(4)
N1 C1_2 C2_2 109.0(3)
C3_2 C1_2 C2_2 109.0(3)
C4_2 C1_2 C2_2 107.3(3)
C1_2 C2_2 H2A_2 109.5
C1_2 C2_2 H2B_2 109.5
H2A_2 C2_2 H2B_2 109.5
C1_2 C2_2 H2C_2 109.5
H2A_2 C2_2 H2C_2 109.5
H2B_2 C2_2 H2C_2 109.5
C1_2 C3_2 H3A_2 109.5
C1_2 C3_2 H3B_2 109.5
H3A_2 C3_2 H3B_2 109.5
C1_2 C3_2 H3C_2 109.5
H3A_2 C3_2 H3C_2 109.5
H3B_2 C3_2 H3C_2 109.5
C1_2 C4_2 H4A_2 109.5
C1_2 C4_2 H4B_2 109.5
H4A_2 C4_2 H4B_2 109.5
C1_2 C4_2 H4C_2 109.5
H4A_2 C4_2 H4C_2 109.5
H4B_2 C4_2 H4C_2 109.5
C2_3 C1_3 C4_3 107.0(3)
C2_3 C1_3 C3_3 107.2(3)
C4_3 C1_3 C3_3 108.5(3)
C2_3 C1_3 B2 112.2(3)
C4_3 C1_3 B2 110.0(3)
C3_3 C1_3 B2 111.7(3)
C1_3 C2_3 H2A_3 109.5
C1_3 C2_3 H2B_3 109.5
H2A_3 C2_3 H2B_3 109.5
C1_3 C2_3 H2C_3 109.5
H2A_3 C2_3 H2C_3 109.5
H2B_3 C2_3 H2C_3 109.5
C1_3 C3_3 H3A_3 109.5
C1_3 C3_3 H3B_3 109.5
H3A_3 C3_3 H3B_3 109.5
C1_3 C3_3 H3C_3 109.5
H3A_3 C3_3 H3C_3 109.5
H3B_3 C3_3 H3C_3 109.5
C1_3 C4_3 H4A_3 109.5
C1_3 C4_3 H4B_3 109.5
H4A_3 C4_3 H4B_3 109.5
C1_3 C4_3 H4C_3 109.5
H4A_3 C4_3 H4C_3 109.5
H4B_3 C4_3 H4C_3 109.5

loop_
_geom_bond_atom_site_label_1
_geom_bond_atom_site_label_2
_geom_bond_distance
Au1 B1 2.183(4)
Au1 B2 2.301(4)
Au1 P1 2.3633(9)
P1 C31 1.816(4)
P1 C21 1.816(3)
P1 C11 1.819(4)
N1 B1 1.376(5)
N1 C1_2 1.492(4)
N1 B2 1.495(5)
B1 C1_1 1.618(6)
B1 B2 1.991(6)
Cl02 B2 1.920(4)
B2 C1_3 1.618(5)
C11 C12 1.386(5)
C11 C16 1.389(5)
C12 C13 1.380(5)
C12 H12 0.9300
C13 C14 1.383(6)
C13 H13 0.9300
C14 C15 1.378(6)
C14 H14 0.9300
C15 C16 1.385(5)
C15 H15 0.9300
C16 H16 0.9300
C21 C26 1.380(5)
C21 C22 1.393(5)
C22 C23 1.380(5)
C22 H22 0.9300
C23 C24 1.369(6)
C23 H23 0.9300
C24 C25 1.378(6)
C24 H24 0.9300
C25 C26 1.391(5)
C25 H25 0.9300
C26 H26 0.9300
C31 C32 1.388(5)
C31 C36 1.393(5)
C32 C33 1.381(6)
C32 H32 0.9300
C33 C34 1.368(6)
C33 H33 0.9300
C34 C35 1.372(6)
C34 H34 0.9300
C35 C36 1.379(5)
C35 H35 0.9300
C36 H36 0.9300
C1_1 C4_1 1.534(5)
C1_1 C3_1 1.536(5)
C1_1 C2_1 1.539(5)
C2_1 H2A_1 0.9600
C2_1 H2B_1 0.9600
C2_1 H2C_1 0.9600
C3_1 H3A_1 0.9600
C3_1 H3B_1 0.9600
C3_1 H3C_1 0.9600
C4_1 H4A_1 0.9600
C4_1 H4B_1 0.9600
C4_1 H4C_1 0.9600
C1_2 C3_2 1.522(5)
C1_2 C4_2 1.523(6)
C1_2 C2_2 1.532(6)
C2_2 H2A_2 0.9600
C2_2 H2B_2 0.9600
C2_2 H2C_2 0.9600
C3_2 H3A_2 0.9600
C3_2 H3B_2 0.9600
C3_2 H3C_2 0.9600
C4_2 H4A_2 0.9600
C4_2 H4B_2 0.9600
C4_2 H4C_2 0.9600
C1_3 C2_3 1.536(5)
C1_3 C4_3 1.538(5)
C1_3 C3_3 1.549(5)
C2_3 H2A_3 0.9600
C2_3 H2B_3 0.9600
C2_3 H2C_3 0.9600
C3_3 H3A_3 0.9600
C3_3 H3B_3 0.9600
C3_3 H3C_3 0.9600
C4_3 H4A_3 0.9600
C4_3 H4B_3 0.9600
C4_3 H4C_3 0.9600

loop_
_geom_torsion_atom_site_label_1
_geom_torsion_atom_site_label_2
_geom_torsion_atom_site_label_3
_geom_torsion_atom_site_label_4
_geom_torsion
C1_2 N1 B1 C1_1 -11.8(8)
B2 N1 B1 C1_1 162.4(5)
C1_2 N1 B1 B2 -174.3(5)
C1_2 N1 B1 Au1 163.5(3)
B2 N1 B1 Au1 -22.3(3)
B1 N1 B2 C1_3 -100.5(4)
C1_2 N1 B2 C1_3 74.2(5)
B1 N1 B2 Cl02 119.7(3)
C1_2 N1 B2 Cl02 -65.5(5)
C1_2 N1 B2 B1 174.8(5)
B1 N1 B2 Au1 19.9(2)
C1_2 N1 B2 Au1 -165.3(3)
C31 P1 C11 C12 177.9(3)
C21 P1 C11 C12 66.8(3)
Au1 P1 C11 C12 -59.1(3)
C31 P1 C11 C16 -6.4(3)
C21 P1 C11 C16 -117.5(3)
Au1 P1 C11 C16 116.6(3)
C16 C11 C12 C13 0.1(5)
P1 C11 C12 C13 176.0(3)
C11 C12 C13 C14 -0.7(6)
C12 C13 C14 C15 0.8(6)
C13 C14 C15 C16 -0.2(6)
C14 C15 C16 C11 -0.4(6)
C12 C11 C16 C15 0.5(5)
P1 C11 C16 C15 -175.2(3)
C31 P1 C21 C26 92.1(3)
C11 P1 C21 C26 -156.0(3)
Au1 P1 C21 C26 -33.6(3)
C31 P1 C21 C22 -86.8(3)
C11 P1 C21 C22 25.1(3)
Au1 P1 C21 C22 147.5(3)
C26 C21 C22 C23 -1.6(6)
P1 C21 C22 C23 177.3(3)
C21 C22 C23 C24 0.5(6)
C22 C23 C24 C25 0.2(6)
C23 C24 C25 C26 0.3(7)
C22 C21 C26 C25 2.1(6)
P1 C21 C26 C25 -176.9(3)
C24 C25 C26 C21 -1.4(6)
C21 P1 C31 C32 38.7(4)
C11 P1 C31 C32 -71.8(4)
Au1 P1 C31 C32 166.4(3)
C21 P1 C31 C36 -140.5(3)
C11 P1 C31 C36 109.1(3)
Au1 P1 C31 C36 -12.7(3)
C36 C31 C32 C33 -1.7(6)
P1 C31 C32 C33 179.2(4)
C31 C32 C33 C34 2.0(8)
C32 C33 C34 C35 -1.3(7)
C33 C34 C35 C36 0.2(6)
C34 C35 C36 C31 0.1(6)
C32 C31 C36 C35 0.6(6)
P1 C31 C36 C35 179.8(3)
N1 B1 C1_1 C4_1 -151.6(4)
B2 B1 C1_1 C4_1 -44.7(14)
Au1 B1 C1_1 C4_1 33.1(4)
N1 B1 C1_1 C3_1 89.3(5)
B2 B1 C1_1 C3_1 -163.8(12)
Au1 B1 C1_1 C3_1 -86.0(3)
N1 B1 C1_1 C2_1 -32.9(6)
B2 B1 C1_1 C2_1 74.0(13)
Au1 B1 C1_1 C2_1 151.7(3)
B1 N1 C1_2 C3_2 82.9(5)
B2 N1 C1_2 C3_2 -89.2(5)
B1 N1 C1_2 C4_2 -39.8(6)
B2 N1 C1_2 C4_2 148.1(4)
B1 N1 C1_2 C2_2 -156.7(4)
B2 N1 C1_2 C2_2 31.2(5)
N1 B2 C1_3 C2_3 157.9(3)
Cl02 B2 C1_3 C2_3 -60.9(4)
B1 B2 C1_3 C2_3 106.1(4)
Au1 B2 C1_3 C2_3 40.3(4)
N1 B2 C1_3 C4_3 39.0(5)
Cl02 B2 C1_3 C4_3 -179.9(3)
B1 B2 C1_3 C4_3 -12.9(4)
Au1 B2 C1_3 C4_3 -78.7(3)
N1 B2 C1_3 C3_3 -81.6(4)
Cl02 B2 C1_3 C3_3 59.6(4)
B1 B2 C1_3 C3_3 -133.5(3)
Au1 B2 C1_3 C3_3 160.8(3)
